data_7160375
loop_
_publ_author_name
'Schulz, G&#xf6;ran'
'Maletz, Julia'
'Janisch, Pascal'
'Moczarski, Stefan'
'Ostrovskyi, Dmytro'

_publ_section_title
;
 Synthesis of selected plant metabolites of icafolin-methyl <i>via</i> the
 formation of a spirocyclic nitronate.
;
_journal_issue 11
_journal_name_full 'Organic &amp; biomolecular chemistry'
_journal_page_first 2726
_journal_page_last 2730
_journal_paper_doi 10.1039/d5ob00132c
_journal_volume 23
_journal_year 2025
_chemical_absolute_configuration ad
_chemical_formula_moiety 'C17 H16 F2 N2 O6'
_chemical_formula_sum 'C17 H16 F2 N2 O6'
_chemical_formula_weight 382.32
_space_group_crystal_system orthorhombic
_space_group_IT_number 19
_space_group_name_Hall 'P 2ac 2ab'
_space_group_name_H-M_alt 'P 21 21 21'
_atom_sites_solution_hydrogens geom
_audit_creation_method SHELXL-2018/3
_audit_update_record
;
2024-12-17 deposited with the CCDC.	2025-02-12 downloaded from the CCDC.
;
_cell_angle_alpha 90
_cell_angle_beta 90
_cell_angle_gamma 90
_cell_formula_units_Z 4
_cell_length_a 6.7401(5)
_cell_length_b 15.6633(10)
_cell_length_c 16.0978(12)
_cell_measurement_reflns_used 7160
_cell_measurement_temperature 110
_cell_measurement_theta_max 64.10
_cell_measurement_theta_min 3.94
_cell_volume 1699.5(2)
_computing_cell_refinement 'Bruker SAINT'
_computing_data_collection 'Bruker APEX2'
_computing_data_reduction 'Bruker SAINT'
_computing_molecular_graphics 'Bruker SHELXTL'
_computing_publication_material 'Bruker SHELXTL'
_computing_structure_refinement 'SHELXL-2014 (Sheldrick 2014)'
_computing_structure_solution 'SHELXS-97 (Sheldrick 2008)'
_diffrn_ambient_temperature 110
_diffrn_detector_area_resol_mean 7.4074
_diffrn_measured_fraction_theta_full 0.984
_diffrn_measured_fraction_theta_max 0.984
_diffrn_measurement_device_type 'Bruker APEX-II CCD'
_diffrn_measurement_method '\f and \w scans'
_diffrn_radiation_type CuK\a
_diffrn_radiation_wavelength 1.54178
_diffrn_reflns_av_R_equivalents 0.0411
_diffrn_reflns_av_unetI/netI 0.0368
_diffrn_reflns_Laue_measured_fraction_full 0.984
_diffrn_reflns_Laue_measured_fraction_max 0.984
_diffrn_reflns_limit_h_max 7
_diffrn_reflns_limit_h_min -7
_diffrn_reflns_limit_k_max 18
_diffrn_reflns_limit_k_min -17
_diffrn_reflns_limit_l_max 17
_diffrn_reflns_limit_l_min -18
_diffrn_reflns_number 11024
_diffrn_reflns_point_group_measured_fraction_full 0.981
_diffrn_reflns_point_group_measured_fraction_max 0.981
_diffrn_reflns_theta_full 64.258
_diffrn_reflns_theta_max 64.258
_diffrn_reflns_theta_min 5.496
_diffrn_source 'microfocus source tube IuS'
_exptl_absorpt_coefficient_mu 1.107
_exptl_absorpt_correction_type multi-scan
_exptl_absorpt_process_details
;
SADABS-2016/2 - Bruker AXS area detector scaling and absorption correction
;
_exptl_crystal_colour 'clear colourless'
_exptl_crystal_density_diffrn 1.494
_exptl_crystal_description Block
_exptl_crystal_F_000 792
_exptl_crystal_size_max 0.20
_exptl_crystal_size_mid 0.25
_exptl_crystal_size_min 0.08
_exptl_transmission_factor_max 0.92
_exptl_transmission_factor_min 0.8
_refine_diff_density_max 0.136
_refine_diff_density_min -0.151
_refine_diff_density_rms 0.036
_refine_ls_abs_structure_details
;
 Flack x determined using 1029 quotients [(I+)-(I-)]/[(I+)+(I-)]
 (Parsons, Flack and Wagner, Acta Cryst. B69 (2013) 249-259).
;
_refine_ls_abs_structure_Flack 0.03(8)
_refine_ls_extinction_method none
_refine_ls_goodness_of_fit_ref 1.078
_refine_ls_hydrogen_treatment constr
_refine_ls_matrix_type full
_refine_ls_number_parameters 246
_refine_ls_number_reflns 2785
_refine_ls_number_restraints 0
_refine_ls_restrained_S_all 1.078
_refine_ls_R_factor_all 0.0330
_refine_ls_R_factor_gt 0.0290
_refine_ls_shift/su_max 0.000
_refine_ls_shift/su_mean 0.000
_refine_ls_structure_factor_coef Fsqd
_refine_ls_weighting_details 'w=1/[\s^2^(Fo^2^)+(0.0345P)^2^+0.1811P] where P=(Fo^2^+2Fc^2^)/3'
_refine_ls_weighting_scheme calc
_refine_ls_wR_factor_gt 0.0681
_refine_ls_wR_factor_ref 0.0696
_reflns_Friedel_coverage 0.706
_reflns_Friedel_fraction_full 0.975
_reflns_Friedel_fraction_max 0.975
_reflns_number_gt 2594
_reflns_number_total 2785
_reflns_threshold_expression 'I > 2\s(I)'
_cod_data_source_file d5ob00132c2.cif
_cod_data_source_block SPSA247122LTCuX820240507_0m_a
_cod_depositor_comments
;
The following automatic conversions were performed:

data item '_exptl_absorpt_correction_type' value 'Multi-Scan' was
changed to 'multi-scan' in accordance with the
/home/data/users/saulius/crontab/automatic-downloads/rss-feeds/RSC/lib/dictionaries/cif_core.dic
dictionary named 'cif_core.dic' version 2.4.2 last updated on
2011-04-26.

Automatic conversion script
Id: cif_fix_values 8170 2020-07-09 18:12:32Z antanas 

 Adding full bibliography for 7160375--7160376.cif.
;
_cod_database_code 7160375
_shelx_shelxl_version_number 2018/3
_shelx_space_group_comment
;
The symmetry employed for this shelxl refinement is uniquely defined
by the following loop, which should always be used as a source of
symmetry information in preference to the above space-group names.
They are only intended as comments.
;
_shelx_estimated_absorpt_t_min 0.471
_shelx_estimated_absorpt_t_max 0.874

loop_
_space_group_symop_operation_xyz
'x, y, z'
'-x+1/2, -y, z+1/2'
'-x, y+1/2, -z+1/2'
'x+1/2, -y+1/2, -z'

loop_
_atom_site_label
_atom_site_type_symbol
_atom_site_fract_x
_atom_site_fract_y
_atom_site_fract_z
_atom_site_U_iso_or_equiv
_atom_site_adp_type
_atom_site_occupancy
_atom_site_site_symmetry_order
_atom_site_calc_flag
_atom_site_refinement_flags_posn
_atom_site_refinement_flags_adp
_atom_site_refinement_flags_occupancy
_atom_site_disorder_assembly
_atom_site_disorder_group
F1 F 1.2192(2) 0.20341(11) 0.82842(12) 0.0463(5) Uani 1 1 d . . . . .
F2 F 0.6405(3) 0.15789(10) 0.98280(11) 0.0433(4) Uani 1 1 d . . . . .
O1 O 0.6710(2) 0.53356(11) 0.74953(10) 0.0218(4) Uani 1 1 d . . . . .
O2 O 0.4505(2) 0.46277(11) 0.91034(10) 0.0227(4) Uani 1 1 d . . . . .
H2A H 0.538754 0.498486 0.922604 0.034 Uiso 1 1 calc R U . . .
O3 O 0.2173(2) 0.44065(13) 0.68091(11) 0.0321(5) Uani 1 1 d . . . . .
O4 O 0.7030(2) 0.44093(11) 0.43777(10) 0.0248(4) Uani 1 1 d . . . . .
O5 O 0.8813(3) 0.30307(12) 0.59765(13) 0.0398(5) Uani 1 1 d . . . . .
O6 O 0.9218(2) 0.44241(11) 0.57260(11) 0.0259(4) Uani 1 1 d . . . . .
H6A H 1.004610 0.438482 0.611420 0.039 Uiso 1 1 calc R U . . .
N1 N 0.7880(3) 0.46087(13) 0.76909(12) 0.0209(4) Uani 1 1 d . . . . .
N2 N 0.4884(3) 0.49055(13) 0.61282(12) 0.0223(5) Uani 1 1 d . . . . .
H2B H 0.600187 0.519143 0.617693 0.027 Uiso 1 1 calc R U . . .
C1 C 1.0325(4) 0.22763(17) 0.84948(18) 0.0302(6) Uani 1 1 d . . . . .
C2 C 0.9571(4) 0.30117(16) 0.81585(16) 0.0254(6) Uani 1 1 d . . . . .
H2C H 1.032386 0.333901 0.777444 0.030 Uiso 1 1 calc R U . . .
C3 C 0.7669(4) 0.32676(15) 0.83949(15) 0.0209(5) Uani 1 1 d . . . . .
C4 C 0.6588(4) 0.27737(16) 0.89591(15) 0.0248(6) Uani 1 1 d . . . . .
H4A H 0.529047 0.293802 0.912572 0.030 Uiso 1 1 calc R U . . .
C5 C 0.7451(4) 0.20441(17) 0.92663(17) 0.0287(6) Uani 1 1 d . . . . .
C6 C 0.9302(4) 0.17689(17) 0.90510(18) 0.0319(7) Uani 1 1 d . . . . .
H6B H 0.985523 0.125871 0.927072 0.038 Uiso 1 1 calc R U . . .
C7 C 0.6816(3) 0.40682(15) 0.80873(14) 0.0193(5) Uani 1 1 d . . . . .
C8 C 0.4646(3) 0.51120(16) 0.76241(15) 0.0222(5) Uani 1 1 d . . . . .
C9 C 0.4725(3) 0.43799(15) 0.82648(15) 0.0208(5) Uani 1 1 d . . . . .
H9A H 0.373565 0.392795 0.812015 0.025 Uiso 1 1 calc R U . . .
C10 C 0.3478(4) 0.58812(18) 0.78918(15) 0.0294(6) Uani 1 1 d . . . . .
H10A H 0.207695 0.582448 0.792762 0.035 Uiso 1 1 calc R U . . .
C11 C 0.4242(5) 0.6618(2) 0.80779(18) 0.0421(8) Uani 1 1 d . . . . .
H11A H 0.563724 0.669915 0.804941 0.051 Uiso 1 1 calc R U . . .
H11B H 0.340579 0.707616 0.824258 0.051 Uiso 1 1 calc R U . . .
C12 C 0.3800(3) 0.47679(17) 0.68044(16) 0.0225(5) Uani 1 1 d . . . . .
C13 C 0.4292(3) 0.46007(17) 0.53060(15) 0.0239(6) Uani 1 1 d . . . . .
H13A H 0.285037 0.471438 0.521035 0.029 Uiso 1 1 calc R U . . .
C14 C 0.5534(3) 0.50149(17) 0.46230(16) 0.0244(6) Uani 1 1 d . . . . .
H14A H 0.468456 0.516318 0.414250 0.029 Uiso 1 1 calc R U . . .
H14B H 0.616290 0.554402 0.483235 0.029 Uiso 1 1 calc R U . . .
C15 C 0.6894(4) 0.36633(16) 0.48826(15) 0.0247(6) Uani 1 1 d . . . . .
H15A H 0.712391 0.314898 0.452733 0.030 Uiso 1 1 calc R U . . .
C16 C 0.4738(4) 0.36552(17) 0.51903(17) 0.0274(6) Uani 1 1 d . . . . .
H16A H 0.384213 0.339532 0.477372 0.033 Uiso 1 1 calc R U . . .
H16B H 0.461422 0.334027 0.572097 0.033 Uiso 1 1 calc R U . . .
C17 C 0.8405(4) 0.36653(17) 0.55878(15) 0.0245(6) Uani 1 1 d . . . . .

loop_
_atom_site_aniso_label
_atom_site_aniso_U_11
_atom_site_aniso_U_22
_atom_site_aniso_U_33
_atom_site_aniso_U_23
_atom_site_aniso_U_13
_atom_site_aniso_U_12
F1 0.0293(8) 0.0394(10) 0.0701(13) 0.0008(9) 0.0045(8) 0.0127(7)
F2 0.0571(10) 0.0299(9) 0.0429(10) 0.0143(7) 0.0120(8) -0.0022(8)
O1 0.0195(8) 0.0238(10) 0.0222(9) 0.0021(7) -0.0005(6) -0.0003(7)
O2 0.0221(8) 0.0303(10) 0.0157(9) -0.0006(7) 0.0027(6) -0.0010(7)
O3 0.0175(8) 0.0569(13) 0.0219(10) 0.0054(8) -0.0012(7) -0.0070(8)
O4 0.0252(8) 0.0291(10) 0.0200(10) 0.0023(7) 0.0037(7) 0.0018(8)
O5 0.0550(13) 0.0284(11) 0.0361(12) 0.0063(9) -0.0098(9) 0.0027(9)
O6 0.0225(9) 0.0297(11) 0.0257(11) 0.0034(7) -0.0047(7) -0.0027(8)
N1 0.0194(9) 0.0240(11) 0.0195(11) -0.0014(8) -0.0014(8) 0.0013(9)
N2 0.0170(10) 0.0307(12) 0.0191(12) 0.0003(8) 0.0002(8) -0.0034(9)
C1 0.0232(14) 0.0303(16) 0.0371(17) -0.0069(12) -0.0023(11) 0.0063(12)
C2 0.0240(12) 0.0258(14) 0.0264(15) -0.0040(11) -0.0001(10) -0.0022(11)
C3 0.0238(12) 0.0214(13) 0.0177(13) -0.0036(10) -0.0019(9) -0.0039(10)
C4 0.0270(13) 0.0246(14) 0.0228(14) -0.0023(11) 0.0029(10) -0.0016(11)
C5 0.0381(15) 0.0219(14) 0.0259(15) 0.0040(11) 0.0009(11) -0.0061(12)
C6 0.0375(15) 0.0233(15) 0.0348(17) -0.0028(12) -0.0102(12) 0.0039(12)
C7 0.0200(12) 0.0239(13) 0.0140(12) -0.0024(10) -0.0002(9) -0.0020(10)
C8 0.0199(12) 0.0284(14) 0.0183(14) 0.0021(10) 0.0010(9) 0.0014(10)
C9 0.0187(11) 0.0261(14) 0.0176(14) 0.0002(10) 0.0013(9) -0.0003(10)
C10 0.0328(14) 0.0351(17) 0.0203(14) 0.0041(11) 0.0026(10) 0.0112(13)
C11 0.0547(19) 0.0375(19) 0.0343(18) 0.0015(13) 0.0055(14) 0.0157(16)
C12 0.0171(11) 0.0309(15) 0.0195(13) 0.0043(10) 0.0013(9) 0.0042(10)
C13 0.0184(11) 0.0366(15) 0.0166(13) 0.0016(11) -0.0009(9) -0.0041(11)
C14 0.0216(12) 0.0322(15) 0.0194(14) 0.0026(10) 0.0018(10) 0.0021(11)
C15 0.0296(13) 0.0226(14) 0.0218(14) -0.0005(10) -0.0003(10) -0.0024(11)
C16 0.0285(13) 0.0324(15) 0.0212(14) 0.0006(11) -0.0009(10) -0.0116(12)
C17 0.0281(13) 0.0235(14) 0.0219(14) -0.0011(11) 0.0021(10) 0.0018(11)

loop_
_atom_type_symbol
_atom_type_description
_atom_type_scat_dispersion_real
_atom_type_scat_dispersion_imag
_atom_type_scat_source
C C 0.0181 0.0091 'International Tables Vol C Tables 4.2.6.8 and 6.1.1.4'
H H 0.0000 0.0000 'International Tables Vol C Tables 4.2.6.8 and 6.1.1.4'
F F 0.0727 0.0534 'International Tables Vol C Tables 4.2.6.8 and 6.1.1.4'
N N 0.0311 0.0180 'International Tables Vol C Tables 4.2.6.8 and 6.1.1.4'
O O 0.0492 0.0322 'International Tables Vol C Tables 4.2.6.8 and 6.1.1.4'

loop_
_geom_angle_atom_site_label_1
_geom_angle_atom_site_label_2
_geom_angle_atom_site_label_3
_geom_angle
_geom_angle_site_symmetry_1
_geom_angle_site_symmetry_3
_geom_angle_publ_flag
N1 O1 C8 107.91(16) . . ?
C9 O2 H2A 109.5 . . ?
C15 O4 C14 109.81(18) . . ?
C17 O6 H6A 109.5 . . ?
C7 N1 O1 109.23(17) . . ?
C12 N2 C13 122.6(2) . . ?
C12 N2 H2B 118.7 . . ?
C13 N2 H2B 118.7 . . ?
F1 C1 C2 118.7(3) . . ?
F1 C1 C6 117.6(2) . . ?
C2 C1 C6 123.7(2) . . ?
C1 C2 C3 118.3(2) . . ?
C1 C2 H2C 120.9 . . ?
C3 C2 H2C 120.9 . . ?
C2 C3 C4 119.8(2) . . ?
C2 C3 C7 120.9(2) . . ?
C4 C3 C7 119.2(2) . . ?
C5 C4 C3 118.2(2) . . ?
C5 C4 H4A 120.9 . . ?
C3 C4 H4A 120.9 . . ?
F2 C5 C6 118.3(2) . . ?
F2 C5 C4 117.8(2) . . ?
C6 C5 C4 123.9(3) . . ?
C5 C6 C1 116.0(3) . . ?
C5 C6 H6B 122.0 . . ?
C1 C6 H6B 122.0 . . ?
N1 C7 C3 120.9(2) . . ?
N1 C7 C9 113.7(2) . . ?
C3 C7 C9 125.1(2) . . ?
O1 C8 C10 110.5(2) . . ?
O1 C8 C12 108.55(19) . . ?
C10 C8 C12 109.5(2) . . ?
O1 C8 C9 104.00(18) . . ?
C10 C8 C9 115.0(2) . . ?
C12 C8 C9 109.1(2) . . ?
O2 C9 C7 111.44(19) . . ?
O2 C9 C8 115.5(2) . . ?
C7 C9 C8 98.35(18) . . ?
O2 C9 H9A 110.3 . . ?
C7 C9 H9A 110.3 . . ?
C8 C9 H9A 110.3 . . ?
C11 C10 C8 124.8(3) . . ?
C11 C10 H10A 117.6 . . ?
C8 C10 H10A 117.6 . . ?
C10 C11 H11A 120.0 . . ?
C10 C11 H11B 120.0 . . ?
H11A C11 H11B 120.0 . . ?
O3 C12 N2 124.6(2) . . ?
O3 C12 C8 119.1(2) . . ?
N2 C12 C8 116.3(2) . . ?
N2 C13 C16 112.0(2) . . ?
N2 C13 C14 111.32(19) . . ?
C16 C13 C14 102.5(2) . . ?
N2 C13 H13A 110.3 . . ?
C16 C13 H13A 110.3 . . ?
C14 C13 H13A 110.3 . . ?
O4 C14 C13 107.5(2) . . ?
O4 C14 H14A 110.2 . . ?
C13 C14 H14A 110.2 . . ?
O4 C14 H14B 110.2 . . ?
C13 C14 H14B 110.2 . . ?
H14A C14 H14B 108.5 . . ?
O4 C15 C17 112.3(2) . . ?
O4 C15 C16 104.5(2) . . ?
C17 C15 C16 113.1(2) . . ?
O4 C15 H15A 108.9 . . ?
C17 C15 H15A 108.9 . . ?
C16 C15 H15A 108.9 . . ?
C13 C16 C15 102.6(2) . . ?
C13 C16 H16A 111.2 . . ?
C15 C16 H16A 111.2 . . ?
C13 C16 H16B 111.2 . . ?
C15 C16 H16B 111.2 . . ?
H16A C16 H16B 109.2 . . ?
O5 C17 O6 123.8(2) . . ?
O5 C17 C15 122.5(2) . . ?
O6 C17 C15 113.7(2) . . ?

loop_
_geom_bond_atom_site_label_1
_geom_bond_atom_site_label_2
_geom_bond_distance
_geom_bond_site_symmetry_2
_geom_bond_publ_flag
F1 C1 1.357(3) . ?
F2 C5 1.358(3) . ?
O1 N1 1.420(3) . ?
O1 C8 1.450(3) . ?
O2 C9 1.412(3) . ?
O2 H2A 0.8400 . ?
O3 C12 1.234(3) . ?
O4 C15 1.426(3) . ?
O4 C14 1.439(3) . ?
O5 C17 1.206(3) . ?
O6 C17 1.328(3) . ?
O6 H6A 0.8400 . ?
N1 C7 1.280(3) . ?
N2 C12 1.329(3) . ?
N2 C13 1.462(3) . ?
N2 H2B 0.8800 . ?
C1 C2 1.370(4) . ?
C1 C6 1.381(4) . ?
C2 C3 1.396(4) . ?
C2 H2C 0.9500 . ?
C3 C4 1.398(4) . ?
C3 C7 1.466(4) . ?
C4 C5 1.374(4) . ?
C4 H4A 0.9500 . ?
C5 C6 1.365(4) . ?
C6 H6B 0.9500 . ?
C7 C9 1.518(3) . ?
C8 C10 1.502(4) . ?
C8 C12 1.535(4) . ?
C8 C9 1.543(3) . ?
C9 H9A 1.0000 . ?
C10 C11 1.299(4) . ?
C10 H10A 0.9500 . ?
C11 H11A 0.9500 . ?
C11 H11B 0.9500 . ?
C13 C16 1.523(4) . ?
C13 C14 1.527(3) . ?
C13 H13A 1.0000 . ?
C14 H14A 0.9900 . ?
C14 H14B 0.9900 . ?
C15 C17 1.525(4) . ?
C15 C16 1.535(3) . ?
C15 H15A 1.0000 . ?
C16 H16A 0.9900 . ?
C16 H16B 0.9900 . ?

loop_
_geom_torsion_atom_site_label_1
_geom_torsion_atom_site_label_2
_geom_torsion_atom_site_label_3
_geom_torsion_atom_site_label_4
_geom_torsion
_geom_torsion_site_symmetry_1
_geom_torsion_site_symmetry_2
_geom_torsion_site_symmetry_3
_geom_torsion_site_symmetry_4
_geom_torsion_publ_flag
C8 O1 N1 C7 -14.4(2) . . . . ?
F1 C1 C2 C3 -178.4(2) . . . . ?
C6 C1 C2 C3 0.5(4) . . . . ?
C1 C2 C3 C4 -0.2(4) . . . . ?
C1 C2 C3 C7 177.2(2) . . . . ?
C2 C3 C4 C5 0.1(4) . . . . ?
C7 C3 C4 C5 -177.3(2) . . . . ?
C3 C4 C5 F2 178.6(2) . . . . ?
C3 C4 C5 C6 -0.3(4) . . . . ?
F2 C5 C6 C1 -178.3(2) . . . . ?
C4 C5 C6 C1 0.5(4) . . . . ?
F1 C1 C6 C5 178.3(2) . . . . ?
C2 C1 C6 C5 -0.6(4) . . . . ?
O1 N1 C7 C3 -177.73(19) . . . . ?
O1 N1 C7 C9 -3.2(3) . . . . ?
C2 C3 C7 N1 -9.8(4) . . . . ?
C4 C3 C7 N1 167.6(2) . . . . ?
C2 C3 C7 C9 176.3(2) . . . . ?
C4 C3 C7 C9 -6.3(3) . . . . ?
N1 O1 C8 C10 148.82(18) . . . . ?
N1 O1 C8 C12 -91.1(2) . . . . ?
N1 O1 C8 C9 24.9(2) . . . . ?
N1 C7 C9 O2 -104.0(2) . . . . ?
C3 C7 C9 O2 70.3(3) . . . . ?
N1 C7 C9 C8 17.7(3) . . . . ?
C3 C7 C9 C8 -168.0(2) . . . . ?
O1 C8 C9 O2 94.4(2) . . . . ?
C10 C8 C9 O2 -26.6(3) . . . . ?
C12 C8 C9 O2 -149.98(19) . . . . ?
O1 C8 C9 C7 -24.3(2) . . . . ?
C10 C8 C9 C7 -145.2(2) . . . . ?
C12 C8 C9 C7 91.4(2) . . . . ?
O1 C8 C10 C11 -7.6(4) . . . . ?
C12 C8 C10 C11 -127.1(3) . . . . ?
C9 C8 C10 C11 109.7(3) . . . . ?
C13 N2 C12 O3 -3.0(4) . . . . ?
C13 N2 C12 C8 178.7(2) . . . . ?
O1 C8 C12 O3 167.8(2) . . . . ?
C10 C8 C12 O3 -71.5(3) . . . . ?
C9 C8 C12 O3 55.1(3) . . . . ?
O1 C8 C12 N2 -13.8(3) . . . . ?
C10 C8 C12 N2 106.9(2) . . . . ?
C9 C8 C12 N2 -126.5(2) . . . . ?
C12 N2 C13 C16 -78.9(3) . . . . ?
C12 N2 C13 C14 167.0(2) . . . . ?
C15 O4 C14 C13 -3.1(2) . . . . ?
N2 C13 C14 O4 100.6(2) . . . . ?
C16 C13 C14 O4 -19.3(2) . . . . ?
C14 O4 C15 C17 -98.8(2) . . . . ?
C14 O4 C15 C16 24.2(2) . . . . ?
N2 C13 C16 C15 -86.8(2) . . . . ?
C14 C13 C16 C15 32.6(2) . . . . ?
O4 C15 C16 C13 -35.5(2) . . . . ?
C17 C15 C16 C13 87.0(2) . . . . ?
O4 C15 C17 O5 -164.5(2) . . . . ?
C16 C15 C17 O5 77.5(3) . . . . ?
O4 C15 C17 O6 15.2(3) . . . . ?
C16 C15 C17 O6 -102.8(3) . . . . ?
